data_7006037
loop_
_publ_author_name
'Johnson, Andrew L.'
'Davidson, Matthew G.'
'Mahon, Mary F.'

_publ_section_title
;
 Reactivity of boranes with a titanium(IV) amine tris(phenolate)
 alkoxide complex; formation of a Ti(IV) tetrahydroborate complex, a
 Ti(III) dimer and a Ti(IV) hydroxide Lewis acid adduct.
;
_journal_issue 46
_journal_name_full 'Dalton transactions (Cambridge, England : 2003)'
_journal_page_first 5405
_journal_page_last 5411
_journal_paper_doi 10.1039/b708378e
_journal_year 2007
_chemical_formula_sum 'C34 H42 B N O3 Ti'
_chemical_formula_weight 571.40
_space_group_IT_number 148
_symmetry_cell_setting hexagonal
_symmetry_Int_Tables_number 148
_symmetry_space_group_name_Hall '-R 3'
_symmetry_space_group_name_H-M 'R -3 :H'
_atom_sites_solution_hydrogens geom
_atom_sites_solution_primary direct
_atom_sites_solution_secondary difmap
_audit_creation_method SHELXL-97
_cell_angle_alpha 90.00
_cell_angle_beta 90.00
_cell_angle_gamma 120.00
_cell_formula_units_Z 6
_cell_length_a 14.1580(2)
_cell_length_b 14.1580(2)
_cell_length_c 26.3930(6)
_cell_measurement_reflns_used 23103
_cell_measurement_temperature 150(2)
_cell_measurement_theta_max 27.46
_cell_measurement_theta_min 3.69
_cell_volume 4581.66(14)
_computing_data_reduction 'Denzo and Scalepack (otwinowski&Minor, 1997)'
_computing_molecular_graphics 'ORTEX (P.McArdle, 1995)'
_computing_publication_material 'SHELXL-97/2 (Sheldrick,1997)'
_computing_structure_refinement 'SHELXL-97 (Sheldrick, 1997)'
_computing_structure_solution 'SHELXS-97 (Sheldrick, 1990)'
_diffrn_ambient_temperature 150(2)
_diffrn_measured_fraction_theta_full 0.988
_diffrn_measured_fraction_theta_max 0.988
_diffrn_measurement_device_type KappaCCD
_diffrn_measurement_method KappaCCD
_diffrn_radiation_monochromator graphite
_diffrn_radiation_type MoK\a
_diffrn_radiation_wavelength 0.71073
_diffrn_reflns_av_R_equivalents 0.0547
_diffrn_reflns_av_sigmaI/netI 0.0326
_diffrn_reflns_limit_h_max 18
_diffrn_reflns_limit_h_min -18
_diffrn_reflns_limit_k_max 18
_diffrn_reflns_limit_k_min -17
_diffrn_reflns_limit_l_max 34
_diffrn_reflns_limit_l_min -34
_diffrn_reflns_number 23103
_diffrn_reflns_theta_full 27.46
_diffrn_reflns_theta_max 27.46
_diffrn_reflns_theta_min 3.69
_diffrn_source 'fine-focus sealed tube'
_exptl_absorpt_coefficient_mu 0.314
_exptl_absorpt_correction_T_max 0.8586
_exptl_absorpt_correction_T_min 0.6092
_exptl_absorpt_correction_type none
_exptl_crystal_colour Red
_exptl_crystal_density_diffrn 1.243
_exptl_crystal_density_method 'not measured'
_exptl_crystal_description Block
_exptl_crystal_F_000 1824
_exptl_crystal_size_max 0.18
_exptl_crystal_size_mid 0.13
_exptl_crystal_size_min 0.50
_refine_diff_density_max 0.330
_refine_diff_density_min -0.366
_refine_diff_density_rms 0.052
_refine_ls_extinction_coef 0.0011(5)
_refine_ls_extinction_expression Fc^*^=kFc[1+0.001xFc^2^\l^3^/sin(2\q)]^-1/4^
_refine_ls_extinction_method SHELXL
_refine_ls_goodness_of_fit_ref 1.047
_refine_ls_hydrogen_treatment mixed
_refine_ls_matrix_type full
_refine_ls_number_parameters 137
_refine_ls_number_reflns 2311
_refine_ls_number_restraints 16
_refine_ls_restrained_S_all 1.661
_refine_ls_R_factor_all 0.0670
_refine_ls_R_factor_gt 0.0481
_refine_ls_shift/su_max 0.127
_refine_ls_shift/su_mean 0.027
_refine_ls_structure_factor_coef Fsqd
_refine_ls_weighting_details 'calc w=1/[\s^2^(Fo^2^)+(0.0646P)^2^+7.1940P] where P=(Fo^2^+2Fc^2^)/3'
_refine_ls_weighting_scheme calc
_refine_ls_wR_factor_gt 0.1232
_refine_ls_wR_factor_ref 0.1343
_reflns_number_gt 1803
_reflns_number_total 2311
_reflns_threshold_expression >2sigma(I)
_cod_data_source_file b708378e.txt
_cod_data_source_block Compound-3
_cod_original_sg_symbol_H-M 'R -3'
_cod_database_code 7006037

loop_
_symmetry_equiv_pos_as_xyz
'x, y, z'
'-y, x-y, z'
'-x+y, -x, z'
'x+2/3, y+1/3, z+1/3'
'-y+2/3, x-y+1/3, z+1/3'
'-x+y+2/3, -x+1/3, z+1/3'
'x+1/3, y+2/3, z+2/3'
'-y+1/3, x-y+2/3, z+2/3'
'-x+y+1/3, -x+2/3, z+2/3'
'-x, -y, -z'
'y, -x+y, -z'
'x-y, x, -z'
'-x+2/3, -y+1/3, -z+1/3'
'y+2/3, -x+y+1/3, -z+1/3'
'x-y+2/3, x+1/3, -z+1/3'
'-x+1/3, -y+2/3, -z+2/3'
'y+1/3, -x+y+2/3, -z+2/3'
'x-y+1/3, x+2/3, -z+2/3'

loop_
_atom_site_label
_atom_site_type_symbol
_atom_site_fract_x
_atom_site_fract_y
_atom_site_fract_z
_atom_site_U_iso_or_equiv
_atom_site_adp_type
_atom_site_occupancy
_atom_site_symmetry_multiplicity
_atom_site_calc_flag
_atom_site_refinement_flags
_atom_site_disorder_assembly
_atom_site_disorder_group
Ti1 Ti 0.0000 0.0000 0.16769(3) 0.0318(3) Uani 1 3 d S . .
O1 O 0.04064(19) 0.14266(18) 0.17815(8) 0.0372(6) Uani 1 1 d . . .
N1 N 0.0000 0.0000 0.25835(15) 0.0302(9) Uani 1 3 d S . .
B1 B 0.0000 0.0000 0.0832(3) 0.0499(18) Uani 1 3 d S . .
H1B H 0.0000 0.0000 0.043(3) 0.07(3) Uiso 1 3 d S . .
H2B H -0.062(3) 0.018(4) 0.1003(18) 0.063(13) Uiso 1 1 d . . .
C1 C 0.0201(3) 0.2026(2) 0.21235(12) 0.0342(7) Uani 1 1 d . . .
C2 C -0.0156(3) 0.2728(3) 0.19528(13) 0.0395(8) Uani 1 1 d . . .
C3 C -0.0367(3) 0.3309(3) 0.23176(14) 0.0433(8) Uani 1 1 d . . .
H3 H -0.0624 0.3795 0.2221 0.052 Uiso 1 1 d R . .
C4 C -0.0215(3) 0.3227(3) 0.28328(14) 0.0418(8) Uani 1 1 d . . .
C5 C 0.0146(3) 0.2521(3) 0.29874(12) 0.0374(7) Uani 1 1 d . . .
H5 H 0.0246 0.2447 0.3342 0.045 Uiso 1 1 d R . .
C6 C 0.0353(3) 0.1910(2) 0.26342(11) 0.0333(7) Uani 1 1 d . . .
C7 C -0.0319(4) 0.2819(3) 0.13966(14) 0.0514(9) Uani 1 1 d . . .
H7A H -0.0551 0.3344 0.1347 0.062 Uiso 1 1 d R . .
H7B H -0.0871 0.2121 0.1272 0.062 Uiso 1 1 d R . .
H7C H 0.0349 0.3047 0.1216 0.062 Uiso 1 1 d R . .
C8 C -0.0444(4) 0.3880(3) 0.32161(16) 0.0553(10) Uani 1 1 d . . .
H8A H -0.0310 0.3719 0.3553 0.066 Uiso 1 1 d R . .
H8B H -0.1190 0.3707 0.3188 0.066 Uiso 1 1 d R . .
H8C H 0.0029 0.4642 0.3147 0.066 Uiso 1 1 d R . .
C9 C 0.0739(2) 0.1138(2) 0.27850(9) 0.0328(7) Uani 1 1 d . . .
H9A H 0.0752 0.1111 0.3148 0.039 Uiso 1 1 d R . .
H9B H 0.1463 0.1414 0.2656 0.039 Uiso 1 1 d R . .
C101 C -0.0703(2) -0.0627(2) 0.43279(9) 0.069(3) Uani 0.50 1 d PRD A -1
C102 C -0.1035(2) -0.0029(2) 0.42909(9) 0.068(3) Uani 0.50 1 d PRD A -1
C104 C 0.0514(2) 0.1426(2) 0.42819(9) 0.083(4) Uani 0.50 1 d PRD A -1
C103 C -0.0638(2) 0.0873(2) 0.42486(9) 0.089(3) Uani 0.50 1 d PRD A -1
C105 C 0.0915(2) 0.2029(2) 0.44414(9) 0.138(7) Uani 0.50 1 d PRD . .

loop_
_atom_site_aniso_label
_atom_site_aniso_U_11
_atom_site_aniso_U_22
_atom_site_aniso_U_33
_atom_site_aniso_U_23
_atom_site_aniso_U_13
_atom_site_aniso_U_12
Ti1 0.0366(4) 0.0366(4) 0.0222(5) 0.000 0.000 0.0183(2)
O1 0.0482(14) 0.0378(12) 0.0266(11) 0.0027(9) 0.0043(9) 0.0222(11)
N1 0.0323(14) 0.0323(14) 0.026(2) 0.000 0.000 0.0162(7)
B1 0.062(3) 0.062(3) 0.025(3) 0.000 0.000 0.0312(15)
C1 0.0354(16) 0.0300(15) 0.0330(16) 0.0004(12) 0.0014(12) 0.0132(13)
C2 0.0403(18) 0.0327(17) 0.0416(17) 0.0024(13) -0.0032(14) 0.0153(14)
C3 0.0428(19) 0.0325(17) 0.055(2) -0.0001(14) -0.0025(15) 0.0190(15)
C4 0.0411(18) 0.0314(17) 0.048(2) -0.0049(14) 0.0016(14) 0.0146(15)
C5 0.0389(17) 0.0333(16) 0.0340(16) -0.0033(13) 0.0005(13) 0.0137(14)
C6 0.0334(16) 0.0310(16) 0.0316(15) -0.0014(12) -0.0009(12) 0.0132(13)
C7 0.063(2) 0.048(2) 0.046(2) 0.0071(16) -0.0061(17) 0.0298(19)
C8 0.064(3) 0.044(2) 0.062(2) -0.0121(18) 0.0012(19) 0.030(2)
C9 0.0361(16) 0.0336(16) 0.0265(14) -0.0025(12) -0.0030(12) 0.0158(13)
C101 0.035(4) 0.086(7) 0.026(4) 0.015(4) -0.014(3) -0.015(4)
C102 0.099(8) 0.104(8) 0.047(5) 0.039(5) 0.035(5) 0.084(7)
C104 0.087(9) 0.124(12) 0.042(5) 0.022(7) 0.010(5) 0.056(9)
C103 0.102(9) 0.101(9) 0.061(6) -0.007(6) -0.014(6) 0.049(8)
C105 0.112(12) 0.072(9) 0.21(2) -0.037(10) -0.032(12) 0.029(9)

loop_
_atom_type_symbol
_atom_type_description
_atom_type_scat_dispersion_real
_atom_type_scat_dispersion_imag
_atom_type_scat_source
C C 0.0033 0.0016 'International Tables Vol C Tables 4.2.6.8 and 6.1.1.4'
H H 0.0000 0.0000 'International Tables Vol C Tables 4.2.6.8 and 6.1.1.4'
B B 0.0013 0.0007 'International Tables Vol C Tables 4.2.6.8 and 6.1.1.4'
N N 0.0061 0.0033 'International Tables Vol C Tables 4.2.6.8 and 6.1.1.4'
O O 0.0106 0.0060 'International Tables Vol C Tables 4.2.6.8 and 6.1.1.4'
Ti Ti 0.2776 0.4457 'International Tables Vol C Tables 4.2.6.8 and 6.1.1.4'

loop_
_geom_angle_atom_site_label_1
_geom_angle_atom_site_label_2
_geom_angle_atom_site_label_3
_geom_angle
_geom_angle_site_symmetry_1
_geom_angle_site_symmetry_3
_geom_angle_publ_flag
O1 Ti1 O1 117.75(4) 3 . ?
O1 Ti1 O1 117.75(3) 3 2 ?
O1 Ti1 O1 117.75(3) . 2 ?
O1 Ti1 B1 98.71(7) 3 . ?
O1 Ti1 B1 98.71(7) . . ?
O1 Ti1 B1 98.71(7) 2 . ?
O1 Ti1 N1 81.29(7) 3 . ?
O1 Ti1 N1 81.29(7) . . ?
O1 Ti1 N1 81.29(7) 2 . ?
B1 Ti1 N1 180.0 . . ?
O1 Ti1 H2B 128.8(12) 3 . ?
O1 Ti1 H2B 84.9(12) . . ?
O1 Ti1 H2B 81.7(12) 2 . ?
B1 Ti1 H2B 30.1(12) . . ?
N1 Ti1 H2B 149.9(12) . . ?
C1 O1 Ti1 137.8(2) . . ?
C9 N1 C9 108.33(18) 3 . ?
C9 N1 C9 108.33(18) 3 2 ?
C9 N1 C9 108.33(18) . 2 ?
C9 N1 Ti1 110.59(17) 3 . ?
C9 N1 Ti1 110.59(17) . . ?
C9 N1 Ti1 110.59(17) 2 . ?
Ti1 B1 H1B 180.000(4) . . ?
Ti1 B1 H2B 66(2) . . ?
H1B B1 H2B 114(2) . . ?
O1 C1 C6 118.3(3) . . ?
O1 C1 C2 119.6(3) . . ?
C6 C1 C2 122.1(3) . . ?
C3 C2 C1 117.3(3) . . ?
C3 C2 C7 122.5(3) . . ?
C1 C2 C7 120.2(3) . . ?
C4 C3 C2 122.7(3) . . ?
C4 C3 H3 116.7 . . ?
C2 C3 H3 120.6 . . ?
C3 C4 C5 118.3(3) . . ?
C3 C4 C8 121.0(3) . . ?
C5 C4 C8 120.8(3) . . ?
C4 C5 C6 120.9(3) . . ?
C4 C5 H5 119.4 . . ?
C6 C5 H5 119.6 . . ?
C1 C6 C5 118.8(3) . . ?
C1 C6 C9 118.6(3) . . ?
C5 C6 C9 122.6(3) . . ?
C2 C7 H7A 109.1 . . ?
C2 C7 H7B 109.0 . . ?
H7A C7 H7B 109.5 . . ?
C2 C7 H7C 110.3 . . ?
H7A C7 H7C 109.5 . . ?
H7B C7 H7C 109.4 . . ?
C4 C8 H8A 110.2 . . ?
C4 C8 H8B 109.7 . . ?
H8A C8 H8B 109.5 . . ?
C4 C8 H8C 108.5 . . ?
H8A C8 H8C 109.5 . . ?
H8B C8 H8C 109.5 . . ?
C6 C9 N1 111.9(2) . . ?
C6 C9 H9A 108.4 . . ?
N1 C9 H9A 109.0 . . ?
C6 C9 H9B 108.3 . . ?
N1 C9 H9B 109.7 . . ?
H9A C9 H9B 109.4 . . ?
C102 C101 C105 62.23(16) . 2 ?
C103 C102 C101 133.5 . . ?
C103 C102 C105 149.43(17) . 2 ?
C101 C102 C105 75.55(17) . 2 ?
C105 C104 C103 125.8 . . ?
C102 C103 C104 114.1 . . ?
C104 C105 C102 43.87(15) . 3 ?
C104 C105 C101 19.0 . 3 ?
C102 C105 C101 42.22(11) 3 3 ?

loop_
_geom_bond_atom_site_label_1
_geom_bond_atom_site_label_2
_geom_bond_distance
_geom_bond_site_symmetry_2
_geom_bond_publ_flag
Ti1 O1 1.823(2) 3 ?
Ti1 O1 1.823(2) . ?
Ti1 O1 1.823(2) 2 ?
Ti1 B1 2.231(7) . ?
Ti1 N1 2.393(4) . ?
Ti1 H2B 2.06(5) . ?
O1 C1 1.367(4) . ?
N1 C9 1.512(3) 3 ?
N1 C9 1.512(3) . ?
N1 C9 1.512(3) 2 ?
B1 H1B 1.06(8) . ?
B1 H2B 1.13(4) . ?
C1 C6 1.388(4) . ?
C1 C2 1.395(5) . ?
C2 C3 1.392(5) . ?
C2 C7 1.502(5) . ?
C3 C4 1.391(5) . ?
C3 H3 0.9599 . ?
C4 C5 1.393(5) . ?
C4 C8 1.511(5) . ?
C5 C6 1.398(4) . ?
C5 H5 0.9600 . ?
C6 C9 1.500(4) . ?
C7 H7A 0.9600 . ?
C7 H7B 0.9602 . ?
C7 H7C 0.9602 . ?
C8 H8A 0.9599 . ?
C8 H8B 0.9602 . ?
C8 H8C 0.9599 . ?
C9 H9A 0.9602 . ?
C9 H9B 0.9598 . ?
C101 C102 1.1600 . ?
C101 C105 1.672(4) 2 ?
C102 C103 1.1153 . ?
C102 C105 1.527(4) 2 ?
C104 C105 0.8619 . ?
C104 C103 1.4152 . ?
C105 C102 1.527(4) 3 ?
C105 C101 1.672(4) 3 ?
